data_7064267
loop_
_publ_author_name
'Verma, Satyendra'
'Nath, Jitendra'
'Baruah, Jubaraj B.'

_publ_section_title
;
 See-saw Ni(ii) thiosemicarbazones: energy and photophysical properties
;
_journal_issue 11
_journal_name_full 'New Journal of Chemistry'
_journal_page_first 4884
_journal_page_last 4895
_journal_paper_doi 10.1039/D5NJ04119H
_journal_volume 50
_journal_year 2026
_chemical_formula_sum 'C44 H28 Cl4 N6 Ni S2'
_chemical_formula_weight 905.35
_space_group_crystal_system monoclinic
_space_group_IT_number 14
_space_group_name_Hall '-P 2ybc'
_space_group_name_H-M_alt 'P 1 21/c 1'
_atom_sites_solution_hydrogens geom
_audit_creation_method SHELXL-2019/1
_audit_update_record
;
2025-06-08 deposited with the CCDC.	2026-02-16 downloaded from the CCDC.
;
_cell_angle_alpha 90
_cell_angle_beta 91.750(4)
_cell_angle_gamma 90
_cell_formula_units_Z 4
_cell_length_a 13.4028(16)
_cell_length_b 25.516(3)
_cell_length_c 11.7627(14)
_cell_measurement_reflns_used 9631
_cell_measurement_temperature 295(2)
_cell_measurement_theta_max 20.68
_cell_measurement_theta_min 2.20
_cell_volume 4020.8(8)
_computing_structure_refinement 'SHELXL-2019/1 (Sheldrick, 2019)'
_diffrn_ambient_temperature 295(2)
_diffrn_measured_fraction_theta_full 0.999
_diffrn_measured_fraction_theta_max 0.999
_diffrn_measurement_device_type 'Bruker APEX-II CCD'
_diffrn_measurement_method '\f and \w scans'
_diffrn_radiation_type MoK\a
_diffrn_radiation_wavelength 0.71073
_diffrn_reflns_av_R_equivalents 0.0975
_diffrn_reflns_av_unetI/netI 0.0697
_diffrn_reflns_Laue_measured_fraction_full 0.999
_diffrn_reflns_Laue_measured_fraction_max 0.999
_diffrn_reflns_limit_h_max 15
_diffrn_reflns_limit_h_min -15
_diffrn_reflns_limit_k_max 30
_diffrn_reflns_limit_k_min -30
_diffrn_reflns_limit_l_max 14
_diffrn_reflns_limit_l_min -13
_diffrn_reflns_number 96909
_diffrn_reflns_point_group_measured_fraction_full 0.999
_diffrn_reflns_point_group_measured_fraction_max 0.999
_diffrn_reflns_theta_full 25.049
_diffrn_reflns_theta_max 25.049
_diffrn_reflns_theta_min 1.717
_exptl_absorpt_coefficient_mu 0.894
_exptl_absorpt_correction_type none
_exptl_absorpt_process_details none
_exptl_crystal_colour black
_exptl_crystal_density_diffrn 1.496
_exptl_crystal_description needle
_exptl_crystal_F_000 1848
_exptl_crystal_size_max 0.29
_exptl_crystal_size_mid 0.27
_exptl_crystal_size_min 0.21
_refine_diff_density_max 0.258
_refine_diff_density_min -0.288
_refine_diff_density_rms 0.056
_refine_ls_extinction_method none
_refine_ls_goodness_of_fit_ref 1.059
_refine_ls_hydrogen_treatment constr
_refine_ls_matrix_type full
_refine_ls_number_parameters 514
_refine_ls_number_reflns 7108
_refine_ls_number_restraints 0
_refine_ls_restrained_S_all 1.059
_refine_ls_R_factor_all 0.0798
_refine_ls_R_factor_gt 0.0440
_refine_ls_shift/su_max 0.001
_refine_ls_shift/su_mean 0.000
_refine_ls_structure_factor_coef Fsqd
_refine_ls_weighting_details 'w=1/[\s^2^(Fo^2^)+(0.0250P)^2^+1.3798P] where P=(Fo^2^+2Fc^2^)/3'
_refine_ls_weighting_scheme calc
_refine_ls_wR_factor_gt 0.0862
_refine_ls_wR_factor_ref 0.0948
_reflns_Friedel_coverage 0.000
_reflns_number_gt 4834
_reflns_number_total 7108
_reflns_threshold_expression 'I > 2\s(I)'
_cod_data_source_file d5nj04119h3.cif
_cod_data_source_block 24Cl_NiATU
_cod_depositor_comments 'Adding full bibliography for 7064265--7064267.cif.'
_cod_original_sg_symbol_H-M 'P 21/c'
_cod_database_code 7064267
_shelx_shelxl_version_number 2019/1
_shelx_space_group_comment
;
The symmetry employed for this shelxl refinement is uniquely defined
by the following loop, which should always be used as a source of
symmetry information in preference to the above space-group names.
They are only intended as comments.
;

loop_
_space_group_symop_operation_xyz
'x, y, z'
'-x, y+1/2, -z+1/2'
'-x, -y, -z'
'x, -y-1/2, z-1/2'

loop_
_atom_site_label
_atom_site_type_symbol
_atom_site_fract_x
_atom_site_fract_y
_atom_site_fract_z
_atom_site_U_iso_or_equiv
_atom_site_adp_type
_atom_site_occupancy
_atom_site_site_symmetry_order
_atom_site_calc_flag
_atom_site_refinement_flags_posn
_atom_site_refinement_flags_adp
_atom_site_refinement_flags_occupancy
_atom_site_disorder_assembly
_atom_site_disorder_group
Ni1 Ni 0.52867(3) 0.35578(2) 0.71918(3) 0.03114(12) Uani 1 1 d . . . . .
S2 S 0.62473(6) 0.30967(3) 0.82977(6) 0.0386(2) Uani 1 1 d . . . . .
S1 S 0.46459(6) 0.39361(3) 0.86365(7) 0.0461(2) Uani 1 1 d . . . . .
Cl1 Cl 0.18538(7) 0.49634(4) 1.02011(8) 0.0707(3) Uani 1 1 d . . . . .
Cl3 Cl 0.97041(7) 0.23439(5) 0.84501(9) 0.0824(4) Uani 1 1 d . . . . .
Cl4 Cl 1.03641(9) 0.12645(5) 0.46249(9) 0.0920(4) Uani 1 1 d . . . . .
Cl2 Cl -0.08109(8) 0.54715(5) 0.68903(11) 0.1042(4) Uani 1 1 d . . . . .
N4 N 0.56138(17) 0.30732(9) 0.60174(19) 0.0307(6) Uani 1 1 d . . . . .
N1 N 0.46335(17) 0.40917(8) 0.63189(19) 0.0302(6) Uani 1 1 d . . . . .
N5 N 0.65115(17) 0.27826(9) 0.6140(2) 0.0383(6) Uani 1 1 d . . . . .
N2 N 0.37219(18) 0.42900(9) 0.6726(2) 0.0356(6) Uani 1 1 d . . . . .
N3 N 0.28898(19) 0.43951(10) 0.8412(2) 0.0457(7) Uani 1 1 d . . . . .
H3 H 0.292526 0.433944 0.913312 0.055 Uiso 1 1 calc R U . . .
N6 N 0.76716(18) 0.24964(10) 0.7495(2) 0.0479(7) Uani 1 1 d . . . . .
H6 H 0.784467 0.250568 0.820501 0.057 Uiso 1 1 calc R U . . .
C23 C 0.3965(2) 0.32135(11) 0.3577(2) 0.0324(7) Uani 1 1 d . . . . .
C15 C 0.4902(2) 0.43414(11) 0.5420(2) 0.0352(7) Uani 1 1 d . . . . .
H15 H 0.447006 0.460026 0.514527 0.042 Uiso 1 1 calc R U . . .
C37 C 0.5101(2) 0.29332(11) 0.5125(2) 0.0350(7) Uani 1 1 d . . . . .
H37 H 0.540205 0.268885 0.465900 0.042 Uiso 1 1 calc R U . . .
C36 C 0.4105(2) 0.31097(10) 0.4750(2) 0.0313(7) Uani 1 1 d . . . . .
C35 C 0.3294(2) 0.31267(11) 0.5492(3) 0.0354(7) Uani 1 1 d . . . . .
C14 C 0.5810(2) 0.42601(11) 0.4794(2) 0.0339(7) Uani 1 1 d . . . . .
C16 C 0.3691(2) 0.42233(11) 0.7813(3) 0.0366(7) Uani 1 1 d . . . . .
C38 C 0.6829(2) 0.27778(11) 0.7185(3) 0.0369(8) Uani 1 1 d . . . . .
C17 C 0.2028(2) 0.46470(12) 0.8009(3) 0.0418(8) Uani 1 1 d . . . . .
C39 C 0.8281(2) 0.21977(12) 0.6800(3) 0.0421(8) Uani 1 1 d . . . . .
C34 C 0.3349(2) 0.29691(11) 0.6652(3) 0.0417(8) Uani 1 1 d . . . . .
H34 H 0.395373 0.284643 0.695650 0.050 Uiso 1 1 calc R U . . .
C24 C 0.4738(2) 0.31729(11) 0.2778(3) 0.0408(8) Uani 1 1 d . . . . .
H24 H 0.538009 0.308578 0.303446 0.049 Uiso 1 1 calc R U . . .
C28 C 0.2997(2) 0.33703(12) 0.3154(3) 0.0414(8) Uani 1 1 d . . . . .
C2 C 0.6938(2) 0.42174(13) 0.6518(3) 0.0486(9) Uani 1 1 d . . . . .
H2 H 0.643030 0.433598 0.697329 0.058 Uiso 1 1 calc R U . . .
C1 C 0.6745(2) 0.41552(12) 0.5335(3) 0.0402(8) Uani 1 1 d . . . . .
C13 C 0.5743(3) 0.43145(11) 0.3593(3) 0.0444(8) Uani 1 1 d . . . . .
C30 C 0.2338(2) 0.32890(12) 0.5050(3) 0.0430(8) Uani 1 1 d . . . . .
C8 C 0.6594(3) 0.41933(13) 0.2942(3) 0.0531(10) Uani 1 1 d . . . . .
C18 C 0.1462(2) 0.49280(12) 0.8783(3) 0.0485(9) Uani 1 1 d . . . . .
C29 C 0.2223(2) 0.34095(12) 0.3903(3) 0.0492(9) Uani 1 1 d . . . . .
H29 H 0.160157 0.352108 0.362634 0.059 Uiso 1 1 calc R U . . .
C44 C 0.7950(2) 0.19787(13) 0.5780(3) 0.0512(9) Uani 1 1 d . . . . .
H44 H 0.729276 0.203002 0.552925 0.061 Uiso 1 1 calc R U . . .
C25 C 0.4562(3) 0.32582(12) 0.1651(3) 0.0486(9) Uani 1 1 d . . . . .
H25 H 0.507667 0.321811 0.114575 0.058 Uiso 1 1 calc R U . . .
C40 C 0.9268(2) 0.21039(13) 0.7149(3) 0.0509(9) Uani 1 1 d . . . . .
C27 C 0.2861(3) 0.34686(13) 0.1966(3) 0.0572(10) Uani 1 1 d . . . . .
H27 H 0.223876 0.357857 0.168758 0.069 Uiso 1 1 calc R U . . .
C33 C 0.2546(3) 0.29921(13) 0.7329(3) 0.0542(9) Uani 1 1 d . . . . .
H33 H 0.260880 0.288635 0.808464 0.065 Uiso 1 1 calc R U . . .
C6 C 0.7574(3) 0.40119(13) 0.4661(3) 0.0549(10) Uani 1 1 d . . . . .
C22 C 0.1684(2) 0.46336(13) 0.6886(3) 0.0535(9) Uani 1 1 d . . . . .
H22 H 0.204672 0.445103 0.635295 0.064 Uiso 1 1 calc R U . . .
C12 C 0.4868(3) 0.44959(12) 0.2998(3) 0.0540(10) Uani 1 1 d . . . . .
H12 H 0.429270 0.456270 0.339609 0.065 Uiso 1 1 calc R U . . .
C31 C 0.1523(3) 0.33122(15) 0.5794(4) 0.0620(10) Uani 1 1 d . . . . .
H31 H 0.090432 0.342552 0.551119 0.074 Uiso 1 1 calc R U . . .
C42 C 0.9562(3) 0.16141(14) 0.5483(3) 0.0584(10) Uani 1 1 d . . . . .
C21 C 0.0820(3) 0.48845(15) 0.6545(3) 0.0648(11) Uani 1 1 d . . . . .
H21 H 0.060054 0.487274 0.578793 0.078 Uiso 1 1 calc R U . . .
C41 C 0.9900(3) 0.18193(15) 0.6491(3) 0.0634(11) Uani 1 1 d . . . . .
H41 H 1.055869 0.176667 0.673418 0.076 Uiso 1 1 calc R U . . .
C26 C 0.3602(3) 0.34074(14) 0.1238(3) 0.0591(10) Uani 1 1 d . . . . .
H26 H 0.348507 0.346301 0.046429 0.071 Uiso 1 1 calc R U . . .
C19 C 0.0595(3) 0.51759(13) 0.8444(4) 0.0604(10) Uani 1 1 d . . . . .
H19 H 0.022295 0.535829 0.896879 0.072 Uiso 1 1 calc R U . . .
C43 C 0.8583(3) 0.16855(14) 0.5129(3) 0.0597(10) Uani 1 1 d . . . . .
H43 H 0.834751 0.153590 0.445188 0.072 Uiso 1 1 calc R U . . .
C7 C 0.7457(3) 0.40226(14) 0.3488(4) 0.0662(11) Uani 1 1 d . . . . .
H7 H 0.798272 0.390998 0.305119 0.079 Uiso 1 1 calc R U . . .
C3 C 0.7852(3) 0.41077(15) 0.7005(4) 0.0695(12) Uani 1 1 d . . . . .
H3A H 0.795735 0.415175 0.778465 0.083 Uiso 1 1 calc R U . . .
C32 C 0.1620(3) 0.31753(15) 0.6893(4) 0.0669(11) Uani 1 1 d . . . . .
H32 H 0.107797 0.320126 0.736474 0.080 Uiso 1 1 calc R U . . .
C20 C 0.0281(3) 0.51530(15) 0.7331(4) 0.0647(11) Uani 1 1 d . . . . .
C9 C 0.6533(4) 0.42638(16) 0.1740(4) 0.0796(14) Uani 1 1 d . . . . .
H9 H 0.707580 0.417352 0.130670 0.095 Uiso 1 1 calc R U . . .
C11 C 0.4864(4) 0.45727(15) 0.1848(3) 0.0731(13) Uani 1 1 d . . . . .
H11 H 0.429246 0.470299 0.147888 0.088 Uiso 1 1 calc R U . . .
C10 C 0.5704(5) 0.44588(18) 0.1218(4) 0.0881(17) Uani 1 1 d . . . . .
H10 H 0.569107 0.451758 0.043789 0.106 Uiso 1 1 calc R U . . .
C4 C 0.8632(3) 0.39288(17) 0.6338(5) 0.0873(14) Uani 1 1 d . . . . .
H4 H 0.924478 0.384263 0.668109 0.105 Uiso 1 1 calc R U . . .
C5 C 0.8498(3) 0.38814(18) 0.5207(5) 0.0835(13) Uani 1 1 d . . . . .
H5 H 0.902015 0.376087 0.477468 0.100 Uiso 1 1 calc R U . . .

loop_
_atom_site_aniso_label
_atom_site_aniso_U_11
_atom_site_aniso_U_22
_atom_site_aniso_U_33
_atom_site_aniso_U_23
_atom_site_aniso_U_13
_atom_site_aniso_U_12
Ni1 0.0340(2) 0.0324(2) 0.0270(2) 0.00065(17) 0.00095(16) 0.00567(18)
S2 0.0414(5) 0.0434(5) 0.0308(4) 0.0047(4) -0.0021(4) 0.0078(4)
S1 0.0507(5) 0.0581(6) 0.0295(5) -0.0046(4) 0.0015(4) 0.0134(4)
Cl1 0.0672(7) 0.0882(7) 0.0584(6) -0.0151(5) 0.0284(5) 0.0035(6)
Cl3 0.0527(6) 0.1152(9) 0.0776(7) -0.0218(6) -0.0271(5) 0.0237(6)
Cl4 0.0976(9) 0.0973(9) 0.0831(8) 0.0097(6) 0.0356(7) 0.0533(7)
Cl2 0.0675(8) 0.1098(10) 0.1358(11) 0.0218(8) 0.0121(7) 0.0492(7)
N4 0.0291(14) 0.0361(14) 0.0267(14) 0.0019(11) -0.0021(11) 0.0051(11)
N1 0.0328(15) 0.0267(13) 0.0310(15) -0.0021(11) 0.0018(11) 0.0027(11)
N5 0.0324(15) 0.0457(16) 0.0364(16) -0.0026(12) -0.0048(12) 0.0150(12)
N2 0.0353(15) 0.0364(15) 0.0353(16) -0.0009(12) 0.0040(12) 0.0084(12)
N3 0.0425(17) 0.0554(18) 0.0399(16) -0.0036(13) 0.0099(13) 0.0111(14)
N6 0.0429(17) 0.0643(19) 0.0357(16) -0.0040(14) -0.0103(13) 0.0220(15)
C23 0.0329(18) 0.0276(17) 0.0363(19) -0.0001(14) -0.0060(15) -0.0023(14)
C15 0.044(2) 0.0266(17) 0.0347(19) 0.0004(14) -0.0048(15) 0.0025(14)
C37 0.0376(19) 0.0328(18) 0.0347(18) -0.0013(14) 0.0014(15) 0.0087(14)
C36 0.0310(18) 0.0233(16) 0.0391(19) -0.0031(13) -0.0067(15) 0.0022(13)
C35 0.0383(19) 0.0274(17) 0.0404(19) -0.0036(14) -0.0005(15) -0.0017(14)
C14 0.044(2) 0.0248(17) 0.0337(19) 0.0007(13) 0.0077(15) -0.0057(14)
C16 0.0367(19) 0.0324(18) 0.041(2) -0.0061(15) 0.0050(15) 0.0027(15)
C38 0.0338(19) 0.0378(19) 0.039(2) -0.0005(15) -0.0025(15) 0.0034(15)
C17 0.038(2) 0.0319(18) 0.057(2) -0.0040(16) 0.0142(17) 0.0025(15)
C39 0.040(2) 0.044(2) 0.043(2) 0.0042(16) -0.0002(16) 0.0145(16)
C34 0.042(2) 0.0389(19) 0.044(2) 0.0000(16) -0.0001(17) 0.0002(16)
C24 0.043(2) 0.0331(18) 0.046(2) -0.0038(16) -0.0051(16) -0.0021(15)
C28 0.036(2) 0.0397(19) 0.048(2) 0.0048(16) -0.0105(17) -0.0058(15)
C2 0.041(2) 0.055(2) 0.050(2) 0.0056(17) 0.0017(17) -0.0115(17)
C1 0.039(2) 0.0336(18) 0.048(2) 0.0024(15) 0.0090(17) -0.0041(15)
C13 0.066(2) 0.0270(17) 0.040(2) -0.0022(15) 0.0067(19) -0.0120(17)
C30 0.0318(19) 0.040(2) 0.057(2) -0.0002(17) -0.0006(17) 0.0036(15)
C8 0.076(3) 0.046(2) 0.039(2) -0.0082(17) 0.019(2) -0.027(2)
C18 0.046(2) 0.043(2) 0.058(2) -0.0048(17) 0.0191(18) -0.0018(17)
C29 0.037(2) 0.049(2) 0.061(2) 0.0082(18) -0.0125(18) -0.0003(16)
C44 0.044(2) 0.059(2) 0.050(2) -0.0107(18) -0.0091(18) 0.0187(18)
C25 0.064(3) 0.043(2) 0.039(2) -0.0015(16) 0.0034(18) -0.0122(18)
C40 0.040(2) 0.060(2) 0.052(2) 0.0001(18) -0.0079(18) 0.0124(18)
C27 0.054(2) 0.062(2) 0.054(2) 0.0180(19) -0.024(2) -0.0160(19)
C33 0.062(3) 0.049(2) 0.052(2) -0.0006(18) 0.018(2) -0.0044(19)
C6 0.048(2) 0.052(2) 0.065(3) -0.0018(19) 0.013(2) -0.0046(18)
C22 0.046(2) 0.056(2) 0.059(3) -0.0095(19) 0.0041(19) 0.0102(18)
C12 0.077(3) 0.042(2) 0.043(2) 0.0037(16) -0.008(2) -0.0140(19)
C31 0.035(2) 0.071(3) 0.080(3) -0.003(2) 0.005(2) 0.0081(19)
C42 0.058(3) 0.058(2) 0.060(3) 0.014(2) 0.014(2) 0.026(2)
C21 0.050(2) 0.071(3) 0.074(3) 0.001(2) 0.002(2) 0.017(2)
C41 0.041(2) 0.080(3) 0.069(3) 0.003(2) -0.001(2) 0.026(2)
C26 0.072(3) 0.065(3) 0.039(2) 0.0139(18) -0.015(2) -0.022(2)
C19 0.048(2) 0.047(2) 0.088(3) -0.002(2) 0.028(2) 0.0102(19)
C43 0.073(3) 0.054(2) 0.051(2) -0.0022(19) -0.004(2) 0.016(2)
C7 0.062(3) 0.061(3) 0.078(3) -0.017(2) 0.034(2) -0.014(2)
C3 0.053(3) 0.080(3) 0.074(3) 0.017(2) -0.013(2) -0.016(2)
C32 0.051(3) 0.074(3) 0.077(3) -0.003(2) 0.025(2) 0.005(2)
C20 0.043(2) 0.058(2) 0.094(3) 0.010(2) 0.016(2) 0.0189(19)
C9 0.120(4) 0.073(3) 0.048(3) -0.015(2) 0.034(3) -0.054(3)
C11 0.108(4) 0.063(3) 0.047(3) 0.010(2) -0.025(3) -0.033(3)
C10 0.146(5) 0.082(3) 0.036(3) 0.001(2) 0.001(3) -0.065(3)
C4 0.045(3) 0.091(3) 0.125(4) 0.017(3) -0.008(3) 0.006(2)
C5 0.044(3) 0.093(3) 0.114(4) 0.001(3) 0.018(3) 0.007(2)

loop_
_atom_type_symbol
_atom_type_description
_atom_type_scat_dispersion_real
_atom_type_scat_dispersion_imag
_atom_type_scat_source
C C 0.0033 0.0016 'International Tables Vol C Tables 4.2.6.8 and 6.1.1.4'
H H 0.0000 0.0000 'International Tables Vol C Tables 4.2.6.8 and 6.1.1.4'
Cl Cl 0.1484 0.1585 'International Tables Vol C Tables 4.2.6.8 and 6.1.1.4'
N N 0.0061 0.0033 'International Tables Vol C Tables 4.2.6.8 and 6.1.1.4'
Ni Ni 0.3393 1.1124 'International Tables Vol C Tables 4.2.6.8 and 6.1.1.4'
S S 0.1246 0.1234 'International Tables Vol C Tables 4.2.6.8 and 6.1.1.4'

loop_
_geom_angle_atom_site_label_1
_geom_angle_atom_site_label_2
_geom_angle_atom_site_label_3
_geom_angle
_geom_angle_site_symmetry_1
_geom_angle_site_symmetry_3
_geom_angle_publ_flag
N1 Ni1 N4 100.65(9) . . ?
N1 Ni1 S2 166.99(7) . . ?
N4 Ni1 S2 86.39(7) . . ?
N1 Ni1 S1 85.24(7) . . ?
N4 Ni1 S1 164.46(7) . . ?
S2 Ni1 S1 90.78(3) . . ?
C38 S2 Ni1 94.25(10) . . ?
C16 S1 Ni1 93.08(11) . . ?
C37 N4 N5 111.6(2) . . ?
C37 N4 Ni1 129.7(2) . . ?
N5 N4 Ni1 118.48(17) . . ?
C15 N1 N2 111.4(2) . . ?
C15 N1 Ni1 131.1(2) . . ?
N2 N1 Ni1 117.36(17) . . ?
C38 N5 N4 110.9(2) . . ?
C16 N2 N1 110.0(2) . . ?
C16 N3 C17 128.7(3) . . ?
C16 N3 H3 115.6 . . ?
C17 N3 H3 115.6 . . ?
C38 N6 C39 128.1(3) . . ?
C38 N6 H6 116.0 . . ?
C39 N6 H6 116.0 . . ?
C36 C23 C24 123.6(3) . . ?
C36 C23 C28 118.9(3) . . ?
C24 C23 C28 117.4(3) . . ?
N1 C15 C14 126.9(3) . . ?
N1 C15 H15 116.5 . . ?
C14 C15 H15 116.5 . . ?
N4 C37 C36 128.2(3) . . ?
N4 C37 H37 115.9 . . ?
C36 C37 H37 115.9 . . ?
C23 C36 C35 121.0(3) . . ?
C23 C36 C37 116.4(3) . . ?
C35 C36 C37 122.3(3) . . ?
C36 C35 C34 124.4(3) . . ?
C36 C35 C30 118.8(3) . . ?
C34 C35 C30 116.8(3) . . ?
C1 C14 C13 119.7(3) . . ?
C1 C14 C15 122.8(3) . . ?
C13 C14 C15 117.5(3) . . ?
N2 C16 N3 121.0(3) . . ?
N2 C16 S1 124.1(2) . . ?
N3 C16 S1 114.9(2) . . ?
N5 C38 N6 120.1(3) . . ?
N5 C38 S2 124.7(2) . . ?
N6 C38 S2 115.2(2) . . ?
C22 C17 N3 124.2(3) . . ?
C22 C17 C18 117.5(3) . . ?
N3 C17 C18 118.3(3) . . ?
C44 C39 C40 117.5(3) . . ?
C44 C39 N6 123.4(3) . . ?
C40 C39 N6 119.1(3) . . ?
C33 C34 C35 122.1(3) . . ?
C33 C34 H34 119.0 . . ?
C35 C34 H34 119.0 . . ?
C25 C24 C23 121.7(3) . . ?
C25 C24 H24 119.2 . . ?
C23 C24 H24 119.2 . . ?
C29 C28 C27 122.4(3) . . ?
C29 C28 C23 119.2(3) . . ?
C27 C28 C23 118.5(3) . . ?
C3 C2 C1 121.6(3) . . ?
C3 C2 H2 119.2 . . ?
C1 C2 H2 119.2 . . ?
C14 C1 C2 123.6(3) . . ?
C14 C1 C6 119.4(3) . . ?
C2 C1 C6 116.8(3) . . ?
C14 C13 C12 123.2(3) . . ?
C14 C13 C8 119.0(3) . . ?
C12 C13 C8 117.8(3) . . ?
C29 C30 C31 121.6(3) . . ?
C29 C30 C35 119.3(3) . . ?
C31 C30 C35 119.0(3) . . ?
C7 C8 C9 121.6(4) . . ?
C7 C8 C13 119.5(3) . . ?
C9 C8 C13 118.9(4) . . ?
C19 C18 C17 121.2(3) . . ?
C19 C18 Cl1 119.0(3) . . ?
C17 C18 Cl1 119.9(3) . . ?
C28 C29 C30 122.6(3) . . ?
C28 C29 H29 118.7 . . ?
C30 C29 H29 118.7 . . ?
C43 C44 C39 120.9(3) . . ?
C43 C44 H44 119.5 . . ?
C39 C44 H44 119.5 . . ?
C24 C25 C26 120.6(3) . . ?
C24 C25 H25 119.7 . . ?
C26 C25 H25 119.7 . . ?
C41 C40 C39 121.4(3) . . ?
C41 C40 Cl3 119.2(3) . . ?
C39 C40 Cl3 119.4(3) . . ?
C26 C27 C28 122.1(3) . . ?
C26 C27 H27 119.0 . . ?
C28 C27 H27 119.0 . . ?
C34 C33 C32 120.4(3) . . ?
C34 C33 H33 119.8 . . ?
C32 C33 H33 119.8 . . ?
C7 C6 C5 121.8(4) . . ?
C7 C6 C1 118.8(4) . . ?
C5 C6 C1 119.4(4) . . ?
C21 C22 C17 121.3(3) . . ?
C21 C22 H22 119.3 . . ?
C17 C22 H22 119.3 . . ?
C11 C12 C13 120.8(4) . . ?
C11 C12 H12 119.6 . . ?
C13 C12 H12 119.6 . . ?
C32 C31 C30 121.9(3) . . ?
C32 C31 H31 119.0 . . ?
C30 C31 H31 119.0 . . ?
C41 C42 C43 120.0(3) . . ?
C41 C42 Cl4 120.5(3) . . ?
C43 C42 Cl4 119.5(3) . . ?
C22 C21 C20 119.5(4) . . ?
C22 C21 H21 120.3 . . ?
C20 C21 H21 120.3 . . ?
C42 C41 C40 120.1(3) . . ?
C42 C41 H41 120.0 . . ?
C40 C41 H41 120.0 . . ?
C27 C26 C25 119.8(3) . . ?
C27 C26 H26 120.1 . . ?
C25 C26 H26 120.1 . . ?
C20 C19 C18 119.5(3) . . ?
C20 C19 H19 120.2 . . ?
C18 C19 H19 120.2 . . ?
C42 C43 C44 120.0(3) . . ?
C42 C43 H43 120.0 . . ?
C44 C43 H43 120.0 . . ?
C8 C7 C6 122.6(3) . . ?
C8 C7 H7 118.7 . . ?
C6 C7 H7 118.7 . . ?
C2 C3 C4 120.4(4) . . ?
C2 C3 H3A 119.8 . . ?
C4 C3 H3A 119.8 . . ?
C31 C32 C33 119.7(3) . . ?
C31 C32 H32 120.1 . . ?
C33 C32 H32 120.1 . . ?
C19 C20 C21 121.0(3) . . ?
C19 C20 Cl2 119.9(3) . . ?
C21 C20 Cl2 119.1(3) . . ?
C10 C9 C8 121.3(4) . . ?
C10 C9 H9 119.4 . . ?
C8 C9 H9 119.4 . . ?
C12 C11 C10 121.1(4) . . ?
C12 C11 H11 119.5 . . ?
C10 C11 H11 119.5 . . ?
C9 C10 C11 120.1(4) . . ?
C9 C10 H10 119.9 . . ?
C11 C10 H10 119.9 . . ?
C5 C4 C3 120.3(4) . . ?
C5 C4 H4 119.9 . . ?
C3 C4 H4 119.9 . . ?
C4 C5 C6 121.1(4) . . ?
C4 C5 H5 119.4 . . ?
C6 C5 H5 119.4 . . ?

loop_
_geom_bond_atom_site_label_1
_geom_bond_atom_site_label_2
_geom_bond_distance
_geom_bond_site_symmetry_2
_geom_bond_publ_flag
Ni1 N1 1.903(2) . ?
Ni1 N4 1.915(2) . ?
Ni1 S2 2.1521(8) . ?
Ni1 S1 2.1556(9) . ?
S2 C38 1.745(3) . ?
S1 C16 1.743(3) . ?
Cl1 C18 1.735(4) . ?
Cl3 C40 1.733(3) . ?
Cl4 C42 1.742(4) . ?
Cl2 C20 1.739(4) . ?
N4 C37 1.287(3) . ?
N4 N5 1.417(3) . ?
N1 C15 1.295(3) . ?
N1 N2 1.419(3) . ?
N5 C38 1.288(3) . ?
N2 C16 1.291(3) . ?
N3 C16 1.374(4) . ?
N3 C17 1.392(4) . ?
N3 H3 0.8600 . ?
N6 C38 1.378(3) . ?
N6 C39 1.399(4) . ?
N6 H6 0.8600 . ?
C23 C36 1.412(4) . ?
C23 C24 1.424(4) . ?
C23 C28 1.432(4) . ?
C15 C14 1.456(4) . ?
C15 H15 0.9300 . ?
C37 C36 1.464(4) . ?
C37 H37 0.9300 . ?
C36 C35 1.415(4) . ?
C35 C34 1.422(4) . ?
C35 C30 1.429(4) . ?
C14 C1 1.414(4) . ?
C14 C13 1.420(4) . ?
C17 C22 1.385(4) . ?
C17 C18 1.400(4) . ?
C39 C44 1.384(4) . ?
C39 C40 1.394(4) . ?
C34 C33 1.360(4) . ?
C34 H34 0.9300 . ?
C24 C25 1.357(4) . ?
C24 H24 0.9300 . ?
C28 C29 1.384(4) . ?
C28 C27 1.426(4) . ?
C2 C3 1.365(4) . ?
C2 C1 1.416(4) . ?
C2 H2 0.9300 . ?
C1 C6 1.431(4) . ?
C13 C12 1.425(4) . ?
C13 C8 1.427(5) . ?
C30 C29 1.388(4) . ?
C30 C31 1.423(4) . ?
C8 C7 1.377(5) . ?
C8 C9 1.425(5) . ?
C18 C19 1.373(5) . ?
C29 H29 0.9300 . ?
C44 C43 1.380(4) . ?
C44 H44 0.9300 . ?
C25 C26 1.413(5) . ?
C25 H25 0.9300 . ?
C40 C41 1.373(4) . ?
C27 C26 1.340(5) . ?
C27 H27 0.9300 . ?
C33 C32 1.409(5) . ?
C33 H33 0.9300 . ?
C6 C7 1.384(5) . ?
C6 C5 1.418(5) . ?
C22 C21 1.373(4) . ?
C22 H22 0.9300 . ?
C12 C11 1.366(5) . ?
C12 H12 0.9300 . ?
C31 C32 1.341(5) . ?
C31 H31 0.9300 . ?
C42 C41 1.361(5) . ?
C42 C43 1.377(5) . ?
C21 C20 1.373(5) . ?
C21 H21 0.9300 . ?
C41 H41 0.9300 . ?
C26 H26 0.9300 . ?
C19 C20 1.363(5) . ?
C19 H19 0.9300 . ?
C43 H43 0.9300 . ?
C7 H7 0.9300 . ?
C3 C4 1.403(6) . ?
C3 H3A 0.9300 . ?
C32 H32 0.9300 . ?
C9 C10 1.348(6) . ?
C9 H9 0.9300 . ?
C11 C10 1.397(6) . ?
C11 H11 0.9300 . ?
C10 H10 0.9300 . ?
C4 C5 1.343(6) . ?
C4 H4 0.9300 . ?
C5 H5 0.9300 . ?

loop_
_geom_torsion_atom_site_label_1
_geom_torsion_atom_site_label_2
_geom_torsion_atom_site_label_3
_geom_torsion_atom_site_label_4
_geom_torsion
_geom_torsion_site_symmetry_1
_geom_torsion_site_symmetry_2
_geom_torsion_site_symmetry_3
_geom_torsion_site_symmetry_4
_geom_torsion_publ_flag
C37 N4 N5 C38 -156.5(3) . . . . ?
Ni1 N4 N5 C38 19.1(3) . . . . ?
C15 N1 N2 C16 -151.2(2) . . . . ?
Ni1 N1 N2 C16 24.9(3) . . . . ?
N2 N1 C15 C14 177.6(3) . . . . ?
Ni1 N1 C15 C14 2.3(4) . . . . ?
N5 N4 C37 C36 175.0(3) . . . . ?
Ni1 N4 C37 C36 0.1(5) . . . . ?
C24 C23 C36 C35 -176.2(3) . . . . ?
C28 C23 C36 C35 4.0(4) . . . . ?
C24 C23 C36 C37 -2.3(4) . . . . ?
C28 C23 C36 C37 177.9(3) . . . . ?
N4 C37 C36 C23 137.8(3) . . . . ?
N4 C37 C36 C35 -48.3(4) . . . . ?
C23 C36 C35 C34 172.4(3) . . . . ?
C37 C36 C35 C34 -1.2(4) . . . . ?
C23 C36 C35 C30 -4.6(4) . . . . ?
C37 C36 C35 C30 -178.1(3) . . . . ?
N1 C15 C14 C1 -39.2(4) . . . . ?
N1 C15 C14 C13 143.8(3) . . . . ?
N1 N2 C16 N3 178.5(2) . . . . ?
N1 N2 C16 S1 0.6(3) . . . . ?
C17 N3 C16 N2 0.6(5) . . . . ?
C17 N3 C16 S1 178.7(2) . . . . ?
Ni1 S1 C16 N2 -20.1(3) . . . . ?
Ni1 S1 C16 N3 161.9(2) . . . . ?
N4 N5 C38 N6 177.2(2) . . . . ?
N4 N5 C38 S2 -1.2(4) . . . . ?
C39 N6 C38 N5 0.5(5) . . . . ?
C39 N6 C38 S2 179.1(3) . . . . ?
Ni1 S2 C38 N5 -13.3(3) . . . . ?
Ni1 S2 C38 N6 168.3(2) . . . . ?
C16 N3 C17 C22 20.3(5) . . . . ?
C16 N3 C17 C18 -160.5(3) . . . . ?
C38 N6 C39 C44 -24.8(5) . . . . ?
C38 N6 C39 C40 156.4(3) . . . . ?
C36 C35 C34 C33 -179.9(3) . . . . ?
C30 C35 C34 C33 -2.8(4) . . . . ?
C36 C23 C24 C25 177.6(3) . . . . ?
C28 C23 C24 C25 -2.6(4) . . . . ?
C36 C23 C28 C29 -0.8(4) . . . . ?
C24 C23 C28 C29 179.4(3) . . . . ?
C36 C23 C28 C27 -179.3(3) . . . . ?
C24 C23 C28 C27 0.9(4) . . . . ?
C13 C14 C1 C2 164.3(3) . . . . ?
C15 C14 C1 C2 -12.6(5) . . . . ?
C13 C14 C1 C6 -11.2(4) . . . . ?
C15 C14 C1 C6 171.8(3) . . . . ?
C3 C2 C1 C14 179.5(3) . . . . ?
C3 C2 C1 C6 -4.8(5) . . . . ?
C1 C14 C13 C12 -170.4(3) . . . . ?
C15 C14 C13 C12 6.7(4) . . . . ?
C1 C14 C13 C8 8.3(4) . . . . ?
C15 C14 C13 C8 -174.6(3) . . . . ?
C36 C35 C30 C29 2.0(4) . . . . ?
C34 C35 C30 C29 -175.2(3) . . . . ?
C36 C35 C30 C31 -179.3(3) . . . . ?
C34 C35 C30 C31 3.5(4) . . . . ?
C14 C13 C8 C7 0.5(5) . . . . ?
C12 C13 C8 C7 179.3(3) . . . . ?
C14 C13 C8 C9 -178.1(3) . . . . ?
C12 C13 C8 C9 0.7(4) . . . . ?
C22 C17 C18 C19 0.7(5) . . . . ?
N3 C17 C18 C19 -178.6(3) . . . . ?
C22 C17 C18 Cl1 -179.7(2) . . . . ?
N3 C17 C18 Cl1 1.0(4) . . . . ?
C27 C28 C29 C30 176.7(3) . . . . ?
C23 C28 C29 C30 -1.8(5) . . . . ?
C31 C30 C29 C28 -177.4(3) . . . . ?
C35 C30 C29 C28 1.2(5) . . . . ?
C40 C39 C44 C43 -0.9(5) . . . . ?
N6 C39 C44 C43 -179.7(3) . . . . ?
C23 C24 C25 C26 2.0(5) . . . . ?
C44 C39 C40 C41 2.0(5) . . . . ?
N6 C39 C40 C41 -179.1(3) . . . . ?
C44 C39 C40 Cl3 -177.1(3) . . . . ?
N6 C39 C40 Cl3 1.7(4) . . . . ?
C29 C28 C27 C26 -177.0(3) . . . . ?
C23 C28 C27 C26 1.5(5) . . . . ?
C35 C34 C33 C32 0.1(5) . . . . ?
C14 C1 C6 C7 5.3(5) . . . . ?
C2 C1 C6 C7 -170.5(3) . . . . ?
C14 C1 C6 C5 -176.9(3) . . . . ?
C2 C1 C6 C5 7.3(5) . . . . ?
N3 C17 C22 C21 179.0(3) . . . . ?
C18 C17 C22 C21 -0.2(5) . . . . ?
C14 C13 C12 C11 175.8(3) . . . . ?
C8 C13 C12 C11 -2.9(5) . . . . ?
C29 C30 C31 C32 177.2(4) . . . . ?
C35 C30 C31 C32 -1.5(5) . . . . ?
C17 C22 C21 C20 -0.2(6) . . . . ?
C43 C42 C41 C40 -0.9(6) . . . . ?
Cl4 C42 C41 C40 178.6(3) . . . . ?
C39 C40 C41 C42 -1.1(6) . . . . ?
Cl3 C40 C41 C42 178.0(3) . . . . ?
C28 C27 C26 C25 -2.2(5) . . . . ?
C24 C25 C26 C27 0.4(5) . . . . ?
C17 C18 C19 C20 -0.6(5) . . . . ?
Cl1 C18 C19 C20 179.7(3) . . . . ?
C41 C42 C43 C44 2.0(6) . . . . ?
Cl4 C42 C43 C44 -177.5(3) . . . . ?
C39 C44 C43 C42 -1.0(5) . . . . ?
C9 C8 C7 C6 171.9(3) . . . . ?
C13 C8 C7 C6 -6.6(5) . . . . ?
C5 C6 C7 C8 -174.0(4) . . . . ?
C1 C6 C7 C8 3.7(5) . . . . ?
C1 C2 C3 C4 0.1(6) . . . . ?
C30 C31 C32 C33 -1.4(6) . . . . ?
C34 C33 C32 C31 2.1(5) . . . . ?
C18 C19 C20 C21 0.1(6) . . . . ?
C18 C19 C20 Cl2 -179.4(3) . . . . ?
C22 C21 C20 C19 0.3(6) . . . . ?
C22 C21 C20 Cl2 179.8(3) . . . . ?
C7 C8 C9 C10 -176.2(4) . . . . ?
C13 C8 C9 C10 2.3(5) . . . . ?
C13 C12 C11 C10 2.2(5) . . . . ?
C8 C9 C10 C11 -3.1(6) . . . . ?
C12 C11 C10 C9 0.8(6) . . . . ?
C2 C3 C4 C5 2.3(7) . . . . ?
C3 C4 C5 C6 0.3(7) . . . . ?
C7 C6 C5 C4 172.5(4) . . . . ?
C1 C6 C5 C4 -5.2(6) . . . . ?
